data_7037854
loop_
_publ_author_name
'Zhu, Jiaping'
'Jin, Shaohua'
'Wan, Li'
'Zhang, Chunyuan'
'Li, Lijie'
'Chen, Shusen'
'Shu, Qinghai'

_publ_section_title
;
 Nitrogen-rich 4,4'-azo bis(1,2,4-triazolone) salts-the synthesis and
 promising properties of a new family of high-density insensitive
 materials.
;
_journal_issue 8
_journal_name_full 'Dalton transactions (Cambridge, England : 2003)'
_journal_page_first 3590
_journal_page_last 3598
_journal_paper_doi 10.1039/c5dt04731e
_journal_volume 45
_journal_year 2016
_chemical_formula_sum 'C4 H10 N8 O6 Sr'
_chemical_formula_weight 353.82
_chemical_name_systematic
; 
 ? 
;
_space_group_IT_number 2
_symmetry_cell_setting triclinic
_symmetry_space_group_name_Hall '-P 1'
_symmetry_space_group_name_H-M 'P -1'
_atom_sites_solution_hydrogens geom
_atom_sites_solution_primary direct
_atom_sites_solution_secondary difmap
_audit_creation_method SHELXL-97
_audit_update_record
;
2015-12-02 deposited with the CCDC.
2016-01-05 downloaded from the CCDC.
;
_cell_angle_alpha 73.482(16)
_cell_angle_beta 86.381(18)
_cell_angle_gamma 63.029(9)
_cell_formula_units_Z 2
_cell_length_a 7.603(3)
_cell_length_b 7.714(2)
_cell_length_c 11.324(4)
_cell_measurement_reflns_used 8470
_cell_measurement_temperature 153(2)
_cell_measurement_theta_max 31.49
_cell_measurement_theta_min 3.09
_cell_volume 565.8(3)
_computing_structure_refinement 'SHELXL-97 (Sheldrick, 2008)'
_computing_structure_solution 'SHELXS-97 (Sheldrick, 2008)'
_diffrn_ambient_temperature 153(2)
_diffrn_measured_fraction_theta_full 0.973
_diffrn_measured_fraction_theta_max 0.973
_diffrn_measurement_device_type CCD
_diffrn_radiation_monochromator graphite
_diffrn_radiation_source 'fine-focus sealed tube'
_diffrn_radiation_type MoK\a
_diffrn_radiation_wavelength 0.71073
_diffrn_reflns_av_R_equivalents 0.0844
_diffrn_reflns_av_sigmaI/netI 0.1481
_diffrn_reflns_limit_h_max 11
_diffrn_reflns_limit_h_min -11
_diffrn_reflns_limit_k_max 11
_diffrn_reflns_limit_k_min -11
_diffrn_reflns_limit_l_max 16
_diffrn_reflns_limit_l_min -16
_diffrn_reflns_number 8470
_diffrn_reflns_theta_full 31.49
_diffrn_reflns_theta_max 31.49
_diffrn_reflns_theta_min 3.09
_exptl_absorpt_coefficient_mu 4.809
_exptl_absorpt_correction_T_max 0.8692
_exptl_absorpt_correction_T_min 0.6714
_exptl_absorpt_correction_type multi-scan
_exptl_absorpt_process_details sadabs
_exptl_crystal_colour colorless
_exptl_crystal_density_diffrn 2.077
_exptl_crystal_density_method 'not measured'
_exptl_crystal_description block
_exptl_crystal_F_000 352
_exptl_crystal_size_max 0.09
_exptl_crystal_size_mid 0.06
_exptl_crystal_size_min 0.03
_refine_diff_density_max 3.321
_refine_diff_density_min -2.013
_refine_diff_density_rms 0.279
_refine_ls_extinction_method none
_refine_ls_goodness_of_fit_ref 0.897
_refine_ls_hydrogen_treatment mixed
_refine_ls_matrix_type full
_refine_ls_number_parameters 190
_refine_ls_number_reflns 3665
_refine_ls_number_restraints 12
_refine_ls_restrained_S_all 0.910
_refine_ls_R_factor_all 0.0885
_refine_ls_R_factor_gt 0.0701
_refine_ls_shift/su_max 0.000
_refine_ls_shift/su_mean 0.000
_refine_ls_structure_factor_coef Fsqd
_refine_ls_weighting_details 'calc w=1/[\s^2^(Fo^2^)+(0.1037P)^2^+0.0000P] where P=(Fo^2^+2Fc^2^)/3'
_refine_ls_weighting_scheme calc
_refine_ls_wR_factor_gt 0.1832
_refine_ls_wR_factor_ref 0.1900
_reflns_number_gt 2457
_reflns_number_total 3665
_reflns_threshold_expression >2sigma(I)
_cod_data_source_file c5dt04731e2.cif
_cod_data_source_block bo4299
_cod_depositor_comments
;
The following automatic conversions were performed:

'_symmetry_cell_setting' value 'Triclinic' changed to 'triclinic'
according to
/usr/data/users/saulius/crontab/automatic-downloads/rss-feeds/RSC/lib/dictionaries/cif_core.dic
dictionary named 'cif_core.dic' version 2.4.2 from 2011-04-26.

Automatic conversion script
Id: cif_fix_values 4268 2015-11-12 08:31:59Z antanas 

 Adding full bibliography for 7037846--7037854.cif.
;
_cod_original_sg_symbol_H-M P-1
_cod_database_code 7037854

loop_
_symmetry_equiv_pos_as_xyz
'x, y, z'
'-x, -y, -z'

loop_
_atom_site_label
_atom_site_type_symbol
_atom_site_fract_x
_atom_site_fract_y
_atom_site_fract_z
_atom_site_U_iso_or_equiv
_atom_site_adp_type
_atom_site_occupancy
_atom_site_symmetry_multiplicity
_atom_site_calc_flag
_atom_site_refinement_flags
Sr1 Sr 0.30295(7) 0.77277(8) 0.53939(5) 0.01550(16) Uani 1 1 d .
N1 N 0.4555(7) 0.4409(7) 0.7441(4) 0.0173(9) Uani 1 1 d .
N2 N 0.3819(7) 0.4702(7) 0.8569(4) 0.0199(10) Uani 1 1 d .
N3 N 0.6358(7) 0.1694(7) 0.8962(4) 0.0166(9) Uani 1 1 d .
N4 N 0.7872(7) -0.0193(7) 0.9537(4) 0.0158(9) Uani 1 1 d .
N5 N 0.7715(7) -0.0640(7) 1.0666(4) 0.0150(9) Uani 1 1 d .
N6 N 0.9218(7) -0.2508(7) 1.1268(4) 0.0167(9) Uani 1 1 d .
N7 N 1.0898(7) -0.5144(7) 1.2853(4) 0.0177(9) Uani 1 1 d .
N8 N 1.1821(7) -0.5495(7) 1.1772(4) 0.0180(9) Uani 1 1 d .
C1 C 0.6114(8) 0.2571(8) 0.7662(5) 0.0159(10) Uani 1 1 d .
C2 C 0.4894(9) 0.3091(9) 0.9468(5) 0.0183(11) Uani 1 1 d .
H2 H 0.4701 0.2913 1.0323 0.022 Uiso 1 1 calc R
C3 C 0.9318(8) -0.3324(8) 1.2542(5) 0.0159(10) Uani 1 1 d .
C4 C 1.0803(8) -0.3935(8) 1.0840(5) 0.0176(11) Uani 1 1 d .
H4 H 1.1099 -0.3797 1.0000 0.021 Uiso 1 1 calc R
O1 O 0.7219(6) 0.1663(6) 0.6928(4) 0.0202(9) Uani 1 1 d .
O2 O 0.8086(6) -0.2440(6) 1.3235(3) 0.0167(8) Uani 1 1 d .
O3 O 0.3293(5) 0.4431(6) 0.4925(3) 0.0148(7) Uani 1 1 d D
H3A H 0.2857 0.3648 0.5626 0.022 Uiso 1 1 calc RD
H3B H 0.2445 0.4819 0.4173 0.022 Uiso 1 1 calc RD
O4 O -0.0687(6) 0.8323(6) 0.5138(4) 0.0159(8) Uani 1 1 d D
H4A H -0.095(10) 0.781(10) 0.583(3) 0.024 Uiso 1 1 d D
H4B H -0.113(10) 0.957(4) 0.476(6) 0.024 Uiso 1 1 d D
O5 O 0.1076(6) 0.8574(7) 0.7268(4) 0.0229(9) Uani 1 1 d D
H5A H -0.001(6) 0.947(9) 0.739(7) 0.034 Uiso 1 1 d D
H5B H 0.166(11) 0.774(10) 0.796(4) 0.034 Uiso 1 1 d D
O6 O 0.4971(7) 0.8913(7) 0.6529(4) 0.0255(10) Uani 1 1 d D
H6A H 0.412(9) 0.994(8) 0.670(8) 0.038 Uiso 1 1 d D
H6B H 0.553(11) 0.805(10) 0.720(4) 0.038 Uiso 1 1 d D

loop_
_atom_site_aniso_label
_atom_site_aniso_U_11
_atom_site_aniso_U_22
_atom_site_aniso_U_33
_atom_site_aniso_U_23
_atom_site_aniso_U_13
_atom_site_aniso_U_12
Sr1 0.0155(3) 0.0145(2) 0.0131(3) -0.00502(17) 0.00138(17) -0.00337(19)
N1 0.019(2) 0.016(2) 0.010(2) -0.0052(17) 0.0017(17) -0.0019(18)
N2 0.022(2) 0.018(2) 0.009(2) -0.0037(17) 0.0021(18) -0.0009(19)
N3 0.018(2) 0.012(2) 0.011(2) -0.0019(16) 0.0015(17) -0.0008(17)
N4 0.017(2) 0.013(2) 0.013(2) -0.0017(16) -0.0017(17) -0.0046(17)
N5 0.021(2) 0.013(2) 0.0067(19) 0.0010(15) -0.0003(17) -0.0056(18)
N6 0.017(2) 0.013(2) 0.015(2) -0.0040(17) -0.0003(17) -0.0014(17)
N7 0.016(2) 0.018(2) 0.014(2) -0.0050(18) 0.0006(18) -0.0032(18)
N8 0.020(2) 0.018(2) 0.011(2) -0.0040(17) 0.0025(18) -0.0052(19)
C1 0.018(3) 0.014(2) 0.012(2) -0.0004(19) -0.0026(19) -0.005(2)
C2 0.020(3) 0.017(2) 0.013(2) -0.005(2) 0.003(2) -0.005(2)
C3 0.020(3) 0.014(2) 0.012(2) -0.0018(19) 0.001(2) -0.007(2)
C4 0.020(3) 0.017(2) 0.015(3) -0.006(2) 0.003(2) -0.007(2)
O1 0.021(2) 0.0177(19) 0.0120(19) -0.0022(15) 0.0012(15) -0.0018(16)
O2 0.020(2) 0.0158(18) 0.0117(18) -0.0035(14) 0.0042(15) -0.0064(16)
O3 0.0156(19) 0.0163(18) 0.0120(18) -0.0037(14) -0.0004(14) -0.0069(15)
O4 0.017(2) 0.0131(17) 0.0152(19) -0.0023(15) 0.0032(15) -0.0066(15)
O5 0.021(2) 0.022(2) 0.014(2) -0.0035(16) 0.0043(17) -0.0008(17)
O6 0.023(2) 0.024(2) 0.021(2) -0.0104(18) -0.0065(18) 0.0005(18)

loop_
_atom_type_symbol
_atom_type_description
_atom_type_scat_dispersion_real
_atom_type_scat_dispersion_imag
_atom_type_scat_source
C C 0.0033 0.0016 'International Tables Vol C Tables 4.2.6.8 and 6.1.1.4'
H H 0.0000 0.0000 'International Tables Vol C Tables 4.2.6.8 and 6.1.1.4'
N N 0.0061 0.0033 'International Tables Vol C Tables 4.2.6.8 and 6.1.1.4'
O O 0.0106 0.0060 'International Tables Vol C Tables 4.2.6.8 and 6.1.1.4'
Sr Sr -1.5307 3.2498 'International Tables Vol C Tables 4.2.6.8 and 6.1.1.4'

loop_
_geom_angle_atom_site_label_1
_geom_angle_atom_site_label_2
_geom_angle_atom_site_label_3
_geom_angle
_geom_angle_site_symmetry_1
_geom_angle_site_symmetry_3
O1 Sr1 O5 144.78(13) 2_666 .
O1 Sr1 O3 80.25(13) 2_666 2_666
O5 Sr1 O3 134.97(13) . 2_666
O1 Sr1 O6 124.66(16) 2_666 .
O5 Sr1 O6 74.27(15) . .
O3 Sr1 O6 75.64(13) 2_666 .
O1 Sr1 O4 84.41(13) 2_666 2_576
O5 Sr1 O4 70.08(13) . 2_576
O3 Sr1 O4 133.57(13) 2_666 2_576
O6 Sr1 O4 77.94(14) . 2_576
O1 Sr1 O3 70.75(13) 2_666 .
O5 Sr1 O3 114.72(14) . .
O3 Sr1 O3 72.92(14) 2_666 .
O6 Sr1 O3 141.51(13) . .
O4 Sr1 O3 140.49(12) 2_576 .
O1 Sr1 O4 81.85(13) 2_666 .
O5 Sr1 O4 67.75(14) . .
O3 Sr1 O4 146.07(12) 2_666 .
O6 Sr1 O4 137.73(13) . .
O4 Sr1 O4 72.35(15) 2_576 .
O3 Sr1 O4 74.05(12) . .
O1 Sr1 N1 136.36(14) 2_666 .
O5 Sr1 N1 70.03(14) . .
O3 Sr1 N1 72.89(13) 2_666 .
O6 Sr1 N1 81.19(16) . .
O4 Sr1 N1 138.62(13) 2_576 .
O3 Sr1 N1 68.82(13) . .
O4 Sr1 N1 101.99(14) . .
O1 Sr1 Sr1 71.85(9) 2_666 2_666
O5 Sr1 Sr1 134.18(10) . 2_666
O3 Sr1 Sr1 37.03(9) 2_666 2_666
O6 Sr1 Sr1 109.94(10) . 2_666
O4 Sr1 Sr1 155.34(9) 2_576 2_666
O3 Sr1 Sr1 35.89(8) . 2_666
O4 Sr1 Sr1 109.62(9) . 2_666
N1 Sr1 Sr1 65.92(10) . 2_666
O1 Sr1 Sr1 81.47(9) 2_666 2_576
O5 Sr1 Sr1 63.53(10) . 2_576
O3 Sr1 Sr1 160.28(9) 2_666 2_576
O6 Sr1 Sr1 109.39(10) . 2_576
O4 Sr1 Sr1 36.40(9) 2_576 2_576
O3 Sr1 Sr1 107.72(8) . 2_576
O4 Sr1 Sr1 35.96(9) . 2_576
N1 Sr1 Sr1 126.28(11) . 2_576
Sr1 Sr1 Sr1 140.27(3) 2_666 2_576
C1 N1 N2 108.6(4) . .
C1 N1 Sr1 133.6(4) . .
N2 N1 Sr1 116.8(3) . .
C2 N2 N1 109.4(4) . .
N4 N3 C2 129.8(5) . .
N4 N3 C1 122.8(4) . .
C2 N3 C1 107.3(4) . .
N5 N4 N3 110.2(4) . .
N4 N5 N6 111.6(5) . .
N5 N6 C4 132.0(5) . .
N5 N6 C3 121.3(5) . .
C4 N6 C3 106.7(4) . .
C3 N7 N8 108.1(4) . .
C4 N8 N7 108.4(5) . .
O1 C1 N1 130.7(5) . .
O1 C1 N3 123.0(5) . .
N1 C1 N3 106.4(5) . .
N2 C2 N3 108.4(5) . .
O2 C3 N7 128.4(5) . .
O2 C3 N6 124.0(5) . .
N7 C3 N6 107.7(5) . .
N8 C4 N6 109.1(5) . .
C1 O1 Sr1 133.8(4) . 2_666
Sr1 O3 Sr1 107.08(14) 2_666 .
Sr1 O4 Sr1 107.65(15) 2_576 .

loop_
_geom_bond_atom_site_label_1
_geom_bond_atom_site_label_2
_geom_bond_distance
_geom_bond_site_symmetry_2
Sr1 O1 2.540(4) 2_666
Sr1 O5 2.578(4) .
Sr1 O3 2.591(4) 2_666
Sr1 O6 2.607(5) .
Sr1 O4 2.643(4) 2_576
Sr1 O3 2.661(4) .
Sr1 O4 2.671(4) .
Sr1 N1 2.747(5) .
Sr1 Sr1 4.2239(15) 2_666
Sr1 Sr1 4.2894(17) 2_576
N1 C1 1.338(7) .
N1 N2 1.397(6) .
N2 C2 1.309(7) .
N3 N4 1.380(6) .
N3 C2 1.383(7) .
N3 C1 1.420(7) .
N4 N5 1.239(6) .
N5 N6 1.376(6) .
N6 C4 1.388(7) .
N6 C3 1.392(7) .
N7 C3 1.334(7) .
N7 N8 1.403(6) .
N8 C4 1.303(7) .
C1 O1 1.263(7) .
C3 O2 1.261(6) .
O1 Sr1 2.540(4) 2_666
O3 Sr1 2.591(4) 2_666
O4 Sr1 2.643(4) 2_576

loop_
_geom_torsion_atom_site_label_1
_geom_torsion_atom_site_label_2
_geom_torsion_atom_site_label_3
_geom_torsion_atom_site_label_4
_geom_torsion
_geom_torsion_site_symmetry_1
_geom_torsion_site_symmetry_4
O1 Sr1 N1 C1 33.3(6) 2_666 .
O5 Sr1 N1 C1 -175.3(6) . .
O3 Sr1 N1 C1 -21.3(5) 2_666 .
O6 Sr1 N1 C1 -98.9(5) . .
O4 Sr1 N1 C1 -159.2(5) 2_576 .
O3 Sr1 N1 C1 56.6(5) . .
O4 Sr1 N1 C1 124.0(5) . .
Sr1 Sr1 N1 C1 17.7(5) 2_666 .
Sr1 Sr1 N1 C1 153.5(5) 2_576 .
O1 Sr1 N1 N2 -159.3(3) 2_666 .
O5 Sr1 N1 N2 -7.9(4) . .
O3 Sr1 N1 N2 146.1(4) 2_666 .
O6 Sr1 N1 N2 68.5(4) . .
O4 Sr1 N1 N2 8.2(5) 2_576 .
O3 Sr1 N1 N2 -136.0(4) . .
O4 Sr1 N1 N2 -68.6(4) . .
Sr1 Sr1 N1 N2 -174.9(4) 2_666 .
Sr1 Sr1 N1 N2 -39.1(4) 2_576 .
C1 N1 N2 C2 0.2(7) . .
Sr1 N1 N2 C2 -170.3(4) . .
C2 N3 N4 N5 5.0(8) . .
C1 N3 N4 N5 -177.6(5) . .
N3 N4 N5 N6 -179.4(4) . .
N4 N5 N6 C4 -1.0(8) . .
N4 N5 N6 C3 -179.1(5) . .
C3 N7 N8 C4 -0.7(6) . .
N2 N1 C1 O1 179.2(6) . .
Sr1 N1 C1 O1 -12.6(10) . .
N2 N1 C1 N3 0.0(6) . .
Sr1 N1 C1 N3 168.1(4) . .
N4 N3 C1 O1 2.7(9) . .
C2 N3 C1 O1 -179.4(6) . .
N4 N3 C1 N1 -178.0(5) . .
C2 N3 C1 N1 -0.1(6) . .
N1 N2 C2 N3 -0.2(7) . .
N4 N3 C2 N2 177.9(5) . .
C1 N3 C2 N2 0.2(7) . .
N8 N7 C3 O2 179.8(6) . .
N8 N7 C3 N6 0.2(6) . .
N5 N6 C3 O2 -0.6(9) . .
C4 N6 C3 O2 -179.2(5) . .
N5 N6 C3 N7 179.0(5) . .
C4 N6 C3 N7 0.4(6) . .
N7 N8 C4 N6 1.0(7) . .
N5 N6 C4 N8 -179.3(6) . .
C3 N6 C4 N8 -0.9(7) . .
N1 C1 O1 Sr1 -13.5(10) . 2_666
N3 C1 O1 Sr1 165.7(4) . 2_666
O1 Sr1 O3 Sr1 85.39(15) 2_666 2_666
O5 Sr1 O3 Sr1 -132.25(14) . 2_666
O3 Sr1 O3 Sr1 0.0 2_666 2_666
O6 Sr1 O3 Sr1 -36.5(3) . 2_666
O4 Sr1 O3 Sr1 139.53(16) 2_576 2_666
O4 Sr1 O3 Sr1 172.15(16) . 2_666
N1 Sr1 O3 Sr1 -77.82(16) . 2_666
Sr1 Sr1 O3 Sr1 159.34(9) 2_576 2_666
O1 Sr1 O4 Sr1 -86.69(15) 2_666 2_576
O5 Sr1 O4 Sr1 75.15(16) . 2_576
O3 Sr1 O4 Sr1 -145.38(17) 2_666 2_576
O6 Sr1 O4 Sr1 47.5(3) . 2_576
O4 Sr1 O4 Sr1 0.0 2_576 2_576
O3 Sr1 O4 Sr1 -158.91(16) . 2_576
N1 Sr1 O4 Sr1 137.51(15) . 2_576
Sr1 Sr1 O4 Sr1 -154.04(10) 2_666 2_576
